data_1512200
loop_
_publ_author_name
'Zhang, Yong-Qiang'
'Yuan, Yong-An'
'Liu, Guan-Sai'
'Xu, Hao'

_publ_section_title
;
 Iron(II)-Catalyzed Asymmetric Intramolecular Aminohydroxylation of
 Indoles.
;
_journal_issue 15
_journal_name_full 'Organic letters'
_journal_page_first 3910
_journal_page_last 3913
_journal_paper_doi 10.1021/ol401666e
_journal_volume 15
_journal_year 2013
_chemical_absolute_configuration ad
_chemical_formula_moiety 'C32 H25 Cl2 N3 O7 S, C H Cl3'
_chemical_formula_sum 'C33 H26 Cl5 N3 O7 S'
_chemical_formula_weight 785.88
_chemical_name_systematic
;
 ?
;
_space_group_crystal_system orthorhombic
_space_group_IT_number 19
_space_group_name_Hall 'P 2ac 2ab'
_space_group_name_H-M_alt 'P 21 21 21'
_symmetry_space_group_name_Hall 'P 2ac 2ab'
_symmetry_space_group_name_H-M 'P 21 21 21'
_atom_sites_solution_hydrogens geom
_atom_sites_solution_primary iterative
_audit_creation_date 2013-04-04
_audit_creation_method SHELXL-97
_cell_angle_alpha 90
_cell_angle_beta 90
_cell_angle_gamma 90
_cell_formula_units_Z 4
_cell_length_a 9.6220(13)
_cell_length_b 18.082(2)
_cell_length_c 19.975(3)
_cell_measurement_reflns_used 9090
_cell_measurement_temperature 172.3
_cell_measurement_theta_max 29.77
_cell_measurement_theta_min 2.25
_cell_volume 3475.4(8)
_computing_cell_refinement 'SAINT v7.68A (Bruker, 2009)'
_computing_data_collection 'APEX2 v2011.2-4 (Bruker, 2011)'
_computing_data_reduction 'SAINT v7.68A (Bruker, 2009)'
_computing_molecular_graphics
;
O. V. Dolomanov, L. J. Bourhis, R. J. Gildea, J. A. K. Howard and H. Puschmann,
OLEX2: a complete structure solution, refinement and analysis program.
J. Appl. Cryst. (2009). 42, 339-341.
;
_computing_publication_material
;
O. V. Dolomanov, L. J. Bourhis, R. J. Gildea, J. A. K. Howard and H. Puschmann,
OLEX2: a complete structure solution, refinement and analysis program.
J. Appl. Cryst. (2009). 42, 339-341.
;
_computing_structure_refinement 'SHELXL-97 (Sheldrick, 2008)'
_computing_structure_solution 'SHELXS-97 (Sheldrick, 2008)'
_diffrn_ambient_temperature 172.3
_diffrn_detector_area_resol_mean 512
_diffrn_measured_fraction_theta_full 0.999
_diffrn_measured_fraction_theta_max 0.953
_diffrn_measurement_device_type 'Bruker D8 diffractometer with APEX2 detector'
_diffrn_measurement_method '\f and \w scans with a narrow frame width'
_diffrn_radiation_monochromator graphite
_diffrn_radiation_type MoK\a
_diffrn_radiation_wavelength 0.71073
_diffrn_reflns_av_R_equivalents 0.0350
_diffrn_reflns_av_unetI/netI 0.0451
_diffrn_reflns_Laue_measured_fraction_full 0.999
_diffrn_reflns_Laue_measured_fraction_max 0.953
_diffrn_reflns_limit_h_max 13
_diffrn_reflns_limit_h_min -14
_diffrn_reflns_limit_k_max 18
_diffrn_reflns_limit_k_min -26
_diffrn_reflns_limit_l_max 25
_diffrn_reflns_limit_l_min -28
_diffrn_reflns_number 30478
_diffrn_reflns_point_group_measured_fraction_full 1.000
_diffrn_reflns_point_group_measured_fraction_max 0.934
_diffrn_reflns_theta_full 25.242
_diffrn_reflns_theta_max 31.892
_diffrn_reflns_theta_min 2.039
_diffrn_source 'fine-focus sealed tube'
_diffrn_standards_number 0
_exptl_absorpt_coefficient_mu 0.530
_exptl_absorpt_correction_T_max 0.7463
_exptl_absorpt_correction_T_min 0.5784
_exptl_absorpt_correction_type multi-scan
_exptl_absorpt_process_details
;
SADABS-2012/1 (Bruker,2012) was used for absorption correction.
wR2(int) was 0.1090 before and 0.0502 after correction.
The Ratio of minimum to maximum transmission is 0.7750.
The \l/2 correction factor is 0.0015.
;
_exptl_crystal_colour 'clear colourless'
_exptl_crystal_colour_lustre clear
_exptl_crystal_colour_primary colourless
_exptl_crystal_density_diffrn 1.502
_exptl_crystal_description 'rect. Prism'
_exptl_crystal_F_000 1608
_exptl_crystal_size_max 0.928
_exptl_crystal_size_mid 0.331
_exptl_crystal_size_min 0.19
_refine_diff_density_max 0.653
_refine_diff_density_min -0.528
_refine_diff_density_rms 0.077
_refine_ls_abs_structure_details
;
 Classical Flack method preferred over Parsons because s.u. lower.
;
_refine_ls_abs_structure_Flack -0.01(7)
_refine_ls_extinction_method none
_refine_ls_goodness_of_fit_ref 1.030
_refine_ls_hydrogen_treatment constr
_refine_ls_matrix_type full
_refine_ls_number_parameters 476
_refine_ls_number_reflns 11170
_refine_ls_number_restraints 158
_refine_ls_restrained_S_all 1.029
_refine_ls_R_factor_all 0.0706
_refine_ls_R_factor_gt 0.0561
_refine_ls_shift/su_max 0.001
_refine_ls_shift/su_mean 0.000
_refine_ls_structure_factor_coef Fsqd
_refine_ls_weighting_details
;
 w=1/[\s^2^(Fo^2^)+(0.0836P)^2^+0.7511P]
 where P=(Fo^2^+2Fc^2^)/3
;
_refine_ls_weighting_scheme calc
_refine_ls_wR_factor_gt 0.1352
_refine_ls_wR_factor_ref 0.1451
_reflns_Friedel_coverage 0.777
_reflns_Friedel_fraction_full 1.000
_reflns_Friedel_fraction_max 0.910
_reflns_number_gt 9253
_reflns_number_total 11170
_reflns_threshold_expression 'I > 2\s(I)'
_cod_data_source_file ol401666e_si_003.cif
_cod_data_source_block trypt
_cod_database_code 1512200
_olex2_refinement_description
;
1. Fixed Uiso
 At 1.2 times of:
  All C(H) groups, All C(H,H) groups, All N(H) groups
2. Restrained distances
 C27A-C26A \\sim C28A-C27A \\sim C29A-C28A \\sim C30A-C29A \\sim C31A-C30A \\sim C31A-C26A
 with sigma of 0.005
 N3B-C22 \\sim N3A-C22
 with sigma of 0.02
 N3A-C22 \\sim N3B-C22
 with sigma of 0.02
 N3A-C22 \\sim N3B-C22
 with sigma of 0.002
3. Uiso/Uaniso restraints and constraints
Uanis(C25A) = Uanis(C25B)
Uanis(O7A) = Uanis(O7B)
Uanis(C26A) = Uanis(C26B)
Uanis(C27A) = Uanis(C27B)
Uanis(C31A) = Uanis(C31B)
Uanis(C29A) = Uanis(C29B)
Uanis(C28A) = Uanis(C28B)
Uanis(C30A) = Uanis(C30B)
Uanis(O6A) = Uanis(O6B)
Uanis(C24A) = Uanis(C24B)
Uanis(N3A) = Uanis(N3B)
4. Same fragment restrains
{N3B, C24B, O6B, O7B, C25B, C26B, C27B, C28B, C29B, C30B, C31B}
as
{N3A, C24A, O6A, O7A, C25A, C26A, C27A, C28A, C29A, C30A, C31A}
5. Others
 1-Sof(H3B)=1-Sof(H3B)=1-Sof(H3B)=1-Sof(H3B)=1-Sof(H3B)=1-Sof(H3B)=1-Sof(H3B)=
 1-Sof(H3B)=1-Sof(H3B)=1-Sof(H3B)=1-Sof(H3B)=1-Sof(H3B)=1-Sof(H3B)=1-Sof(H3B)=1-
 Sof(H3B)=1-Sof(H3B)=1-Sof(H3B)=1-Sof(H3B)=1-Sof(H3B)=Sof(N3A)=Sof(H3A)=
 Sof(C24A)=Sof(O6A)=Sof(O7A)=Sof(C25A)=Sof(H25C)=Sof(H25D)=Sof(C26A)=Sof(C27A)=
 Sof(H27A)=Sof(C28A)=Sof(H28A)=Sof(C29A)=Sof(H29A)=Sof(C30A)=Sof(H30A)=
 Sof(C31A)=Sof(H31A)=1-Sof(H3B)=Sof(H22)
6.a Ternary CH refined with riding coordinates:
 C7(H7), C22(H22A), C22(H22), C1L(H1L)
6.b Secondary CH2 refined with riding coordinates:
 C25B(H25A,H25B), C25A(H25C,H25D), C21(H21A,H21B)
6.c Aromatic/amide H refined with riding coordinates:
 N3B(H3B), C27B(H27B), C28B(H28B), C29B(H29B), C30B(H30B), C31B(H31B),
 N3A(H3A), C27A(H27A), C28A(H28A), C29A(H29A), C30A(H30A), C31A(H31A), N2(H2),
 C12(H12), C10(H10), C11(H11), C9(H9), C1(H1), C2(H2A), C19(H19), C15(H15),
 C16(H16), C5(H5), C17(H17), C18(H18)
;
_shelx_space_group_comment
;
The symmetry employed for this shelxl refinement is uniquely defined
by the following loop, which should always be used as a source of
symmetry information in preference to the above space-group names.
They are only intended as comments.
;
_shelxl_version_number 2012-9

loop_
_space_group_symop_operation_xyz
'x, y, z'
'-x+1/2, -y, z+1/2'
'x+1/2, -y+1/2, -z'
'-x, y+1/2, -z+1/2'

loop_
_atom_site_label
_atom_site_type_symbol
_atom_site_fract_x
_atom_site_fract_y
_atom_site_fract_z
_atom_site_U_iso_or_equiv
_atom_site_adp_type
_atom_site_occupancy
_atom_site_site_symmetry_order
_atom_site_calc_flag
_atom_site_refinement_flags_posn
_atom_site_refinement_flags_adp
_atom_site_refinement_flags_occupancy
_atom_site_disorder_assembly
_atom_site_disorder_group
N3B N -0.4670(9) -0.8722(3) -0.4607(5) 0.031(2) Uani 0.675(5) 1 d D . P A 2
H3B H -0.5464 -0.8807 -0.4402 0.037 Uiso 0.675(5) 1 calc R U P A 2
C24B C -0.3588(10) -0.9184(6) -0.4559(8) 0.0268(10) Uani 0.675(5) 1 d D U P A 2
O6B O -0.2523(6) -0.9171(4) -0.4891(3) 0.0276(9) Uani 0.675(5) 1 d D U P A 2
O7B O -0.3834(5) -0.9676(3) -0.4064(4) 0.0357(14) Uani 0.675(5) 1 d D U P A 2
C25B C -0.2702(6) -1.0190(4) -0.3954(3) 0.0394(14) Uani 0.675(5) 1 d D U P A 2
H25A H -0.1814 -0.9918 -0.3911 0.047 Uiso 0.675(5) 1 calc R U P A 2
H25B H -0.2626 -1.0536 -0.4336 0.047 Uiso 0.675(5) 1 calc R U P A 2
C26B C -0.3009(9) -1.0611(3) -0.3316(3) 0.0282(15) Uani 0.675(5) 1 d D U P A 2
C27B C -0.3103(6) -1.1379(3) -0.3349(3) 0.0364(11) Uani 0.675(5) 1 d D U P A 2
H27B H -0.3020 -1.1625 -0.3768 0.044 Uiso 0.675(5) 1 calc R U P A 2
C28B C -0.3319(7) -1.1785(3) -0.2767(3) 0.0465(14) Uani 0.675(5) 1 d D U P A 2
H28B H -0.3370 -1.2309 -0.2784 0.056 Uiso 0.675(5) 1 calc R U P A 2
C29B C -0.3456(9) -1.1422(4) -0.2168(4) 0.0492(14) Uani 0.675(5) 1 d D U P A 2
H29B H -0.3586 -1.1702 -0.1771 0.059 Uiso 0.675(5) 1 calc R U P A 2
C30B C -0.3411(7) -1.0662(5) -0.2125(3) 0.0502(13) Uani 0.675(5) 1 d D U P A 2
H30B H -0.3530 -1.0418 -0.1708 0.060 Uiso 0.675(5) 1 calc R U P A 2
C31B C -0.3185(13) -1.0261(4) -0.2715(3) 0.0412(13) Uani 0.675(5) 1 d D . P A 2
H31B H -0.3153 -0.9737 -0.2697 0.049 Uiso 0.675(5) 1 calc R U P A 2
N3A N -0.458(2) -0.8805(8) -0.4729(14) 0.031(2) Uani 0.325(5) 1 d D U P A 1
H3A H -0.5446 -0.8954 -0.4678 0.037 Uiso 0.325(5) 1 calc R U P A 1
C24A C -0.361(2) -0.9300(15) -0.4522(17) 0.0268(10) Uani 0.325(5) 1 d D U P A 1
O6A O -0.2406(14) -0.9268(10) -0.4728(7) 0.0276(9) Uani 0.325(5) 1 d D U P A 1
O7A O -0.4114(13) -0.9848(7) -0.4142(9) 0.0357(14) Uani 0.325(5) 1 d D U P A 1
C25A C -0.3127(14) -1.0437(7) -0.3971(6) 0.0394(14) Uani 0.325(5) 1 d D U P A 1
H25C H -0.2166 -1.0269 -0.4063 0.047 Uiso 0.325(5) 1 calc R U P A 1
H25D H -0.3315 -1.0880 -0.4248 0.047 Uiso 0.325(5) 1 calc R U P A 1
C26A C -0.328(3) -1.0624(6) -0.3242(6) 0.0282(15) Uani 0.325(5) 1 d D U P A 1
C27A C -0.3299(14) -1.1352(6) -0.3026(6) 0.0364(11) Uani 0.325(5) 1 d D U P A 1
H27A H -0.3301 -1.1735 -0.3352 0.044 Uiso 0.325(5) 1 calc R U P A 1
C28A C -0.331(2) -1.1544(7) -0.2355(6) 0.0465(14) Uani 0.325(5) 1 d D U P A 1
H28A H -0.3331 -1.2046 -0.2213 0.056 Uiso 0.325(5) 1 calc R U P A 1
C29A C -0.3306(14) -1.0964(6) -0.1903(6) 0.0492(14) Uani 0.325(5) 1 d D U P A 1
H29A H -0.3335 -1.1074 -0.1438 0.059 Uiso 0.325(5) 1 calc R U P A 1
C30A C -0.3257(15) -1.0230(7) -0.2098(6) 0.0502(13) Uani 0.325(5) 1 d D U P A 1
H30A H -0.3244 -0.9848 -0.1772 0.060 Uiso 0.325(5) 1 calc R U P A 1
C31A C -0.323(3) -1.0060(7) -0.2774(6) 0.0412(13) Uani 0.325(5) 1 d D U P A 1
H31A H -0.3173 -0.9559 -0.2915 0.049 Uiso 0.325(5) 1 calc R U P A 1
S1 S -0.29494(8) -0.62251(4) -0.72931(4) 0.02494(16) Uani 1 1 d . . . . .
Cl1 Cl -0.31774(12) -0.56989(6) -0.36730(4) 0.0455(2) Uani 1 1 d . . . . .
Cl2 Cl -0.49271(14) -0.29535(6) -0.41396(6) 0.0553(3) Uani 1 1 d . . . . .
Cl3 Cl -0.3677(2) -1.17826(13) -0.55661(7) 0.0993(7) Uani 1 1 d . . . . .
Cl4 Cl -0.59671(16) -1.11438(11) -0.48415(7) 0.0852(5) Uani 1 1 d . . . . .
Cl5 Cl -0.4615(3) -1.03104(10) -0.58594(8) 0.1076(7) Uani 1 1 d . . . . .
O2 O -0.4086(2) -0.60438(11) -0.58298(10) 0.0232(4) Uani 1 1 d . . . . .
O4 O -0.3285(3) -0.63840(14) -0.79791(12) 0.0359(5) Uani 1 1 d . . . . .
N1 N -0.4122(3) -0.66711(14) -0.68443(12) 0.0208(5) Uani 1 1 d . . . . .
O3 O -0.1628(2) -0.64293(14) -0.70218(14) 0.0357(6) Uani 1 1 d . . . . .
O5 O -0.5847(3) -0.74250(15) -0.41832(11) 0.0333(5) Uani 1 1 d . . . . .
O1 O -0.2767(2) -0.64157(15) -0.49629(12) 0.0347(5) Uani 1 1 d . . . . .
N2 N -0.5748(3) -0.70390(15) -0.52756(12) 0.0224(5) Uani 1 1 d . . . . .
H2 H -0.6268 -0.6641 -0.5231 0.027 Uiso 1 1 calc R U . . .
C7 C -0.3912(3) -0.67681(16) -0.61307(13) 0.0189(5) Uani 1 1 d . . . . .
H7 H -0.2993 -0.6997 -0.6022 0.023 Uiso 1 1 calc R U . . .
C23 C -0.5431(3) -0.74803(18) -0.47576(15) 0.0252(6) Uani 1 1 d . . . . .
C13 C -0.6178(3) -0.71589(16) -0.64868(14) 0.0209(5) Uani 1 1 d . . . . .
C20 C -0.5172(3) -0.72657(15) -0.59141(13) 0.0190(5) Uani 1 1 d . . . . .
C14 C -0.3169(3) -0.52653(17) -0.71610(15) 0.0246(6) Uani 1 1 d . . . . .
C6 C -0.3484(3) -0.59528(18) -0.52197(15) 0.0245(6) Uani 1 1 d . . . . .
C12 C -0.7569(3) -0.73539(18) -0.65189(16) 0.0260(6) Uani 1 1 d . . . . .
H12 H -0.8004 -0.7601 -0.6155 0.031 Uiso 1 1 calc R U . . .
C8 C -0.5534(3) -0.68058(15) -0.70183(14) 0.0204(5) Uani 1 1 d . . . . .
C21 C -0.4757(3) -0.80812(16) -0.57729(15) 0.0236(6) Uani 1 1 d . . . . .
H21A H -0.5529 -0.8424 -0.5877 0.028 Uiso 1 1 calc R U . . .
H21B H -0.3926 -0.8226 -0.6034 0.028 Uiso 1 1 calc R U . . .
C22 C -0.4445(3) -0.80681(18) -0.50202(16) 0.0270(6) Uani 1 1 d D . . . .
H22A H -0.3468 -0.7894 -0.4953 0.032 Uiso 0.675(5) 1 calc R U P A 2
H22 H -0.3468 -0.7894 -0.4953 0.032 Uiso 0.325(5) 1 calc R U P A 1
C10 C -0.7662(4) -0.68330(19) -0.76262(17) 0.0311(7) Uani 1 1 d . . . . .
H10 H -0.8183 -0.6722 -0.8018 0.037 Uiso 1 1 calc R U . . .
C3 C -0.3850(3) -0.52145(18) -0.49409(16) 0.0267(6) Uani 1 1 d . . . . .
C11 C -0.8317(3) -0.71797(19) -0.70951(17) 0.0312(7) Uani 1 1 d . . . . .
H11 H -0.9277 -0.7299 -0.7123 0.037 Uiso 1 1 calc R U . . .
C9 C -0.6258(4) -0.66419(17) -0.76024(15) 0.0274(6) Uani 1 1 d . . . . .
H9 H -0.5813 -0.6409 -0.7971 0.033 Uiso 1 1 calc R U . . .
C1 C -0.4669(4) -0.3963(2) -0.5130(2) 0.0381(8) Uani 1 1 d . . . . .
H1 H -0.4990 -0.3588 -0.5426 0.046 Uiso 1 1 calc R U . . .
C4 C -0.3720(4) -0.5053(2) -0.42582(16) 0.0315(7) Uani 1 1 d . . . . .
C2 C -0.4329(4) -0.46571(19) -0.53665(17) 0.0305(7) Uani 1 1 d . . . . .
H2A H -0.4424 -0.4759 -0.5831 0.037 Uiso 1 1 calc R U . . .
C19 C -0.2063(4) -0.48591(19) -0.69075(17) 0.0319(7) Uani 1 1 d . . . . .
H19 H -0.1229 -0.5098 -0.6772 0.038 Uiso 1 1 calc R U . . .
C15 C -0.4395(4) -0.49278(18) -0.73565(18) 0.0316(7) Uani 1 1 d . . . . .
H15 H -0.5139 -0.5212 -0.7535 0.038 Uiso 1 1 calc R U . . .
C1D C -0.4529(4) -0.3827(2) -0.44470(19) 0.0380(8) Uani 1 1 d . . . . .
C16 C -0.4521(4) -0.4164(2) -0.7287(2) 0.0394(8) Uani 1 1 d . . . . .
H16 H -0.5360 -0.3924 -0.7412 0.047 Uiso 1 1 calc R U . . .
C5 C -0.4078(4) -0.4362(2) -0.40145(18) 0.0366(8) Uani 1 1 d . . . . .
H5 H -0.4010 -0.4260 -0.3549 0.044 Uiso 1 1 calc R U . . .
C17 C -0.3419(5) -0.3754(2) -0.7038(2) 0.0426(9) Uani 1 1 d . . . . .
H17 H -0.3507 -0.3234 -0.6991 0.051 Uiso 1 1 calc R U . . .
C18 C -0.2199(5) -0.4098(2) -0.68558(19) 0.0416(9) Uani 1 1 d . . . . .
H18 H -0.1444 -0.3811 -0.6693 0.050 Uiso 1 1 calc R U . . .
C1L C -0.5119(6) -1.1183(3) -0.5618(2) 0.0570(12) Uani 1 1 d . . . . .
H1L H -0.5782 -1.1383 -0.5959 0.068 Uiso 1 1 calc R U . . .

loop_
_atom_site_aniso_label
_atom_site_aniso_U_11
_atom_site_aniso_U_22
_atom_site_aniso_U_33
_atom_site_aniso_U_23
_atom_site_aniso_U_13
_atom_site_aniso_U_12
N3B 0.0213(16) 0.041(2) 0.029(5) 0.020(3) 0.0048(17) 0.0028(14)
C24B 0.0278(14) 0.026(4) 0.026(2) 0.008(2) -0.0037(11) -0.0009(18)
O6B 0.0290(14) 0.024(2) 0.030(3) 0.0113(18) -0.0018(18) 0.0028(13)
O7B 0.022(2) 0.037(3) 0.049(2) 0.024(2) 0.0013(18) 0.0033(17)
C25B 0.028(3) 0.041(3) 0.049(2) 0.024(2) 0.006(2) 0.010(2)
C26B 0.016(4) 0.0246(14) 0.0438(19) 0.0144(13) 0.0003(18) -0.0017(14)
C27B 0.034(2) 0.0276(17) 0.048(3) 0.015(2) -0.007(2) -0.0026(16)
C28B 0.042(3) 0.040(3) 0.058(3) 0.026(2) -0.006(2) -0.003(2)
C29B 0.037(3) 0.059(3) 0.052(3) 0.021(2) -0.005(2) 0.000(2)
C30B 0.039(3) 0.061(3) 0.050(2) 0.010(2) -0.001(2) -0.003(3)
C31B 0.032(2) 0.039(3) 0.053(2) 0.004(2) -0.0012(19) -0.001(3)
N3A 0.0213(16) 0.041(2) 0.029(5) 0.020(3) 0.0048(17) 0.0028(14)
C24A 0.0278(14) 0.026(4) 0.026(2) 0.008(2) -0.0037(11) -0.0009(18)
O6A 0.0290(14) 0.024(2) 0.030(3) 0.0113(18) -0.0018(18) 0.0028(13)
O7A 0.022(2) 0.037(3) 0.049(2) 0.024(2) 0.0013(18) 0.0033(17)
C25A 0.028(3) 0.041(3) 0.049(2) 0.024(2) 0.006(2) 0.010(2)
C26A 0.016(4) 0.0246(14) 0.0438(19) 0.0144(13) 0.0003(18) -0.0017(14)
C27A 0.034(2) 0.0276(17) 0.048(3) 0.015(2) -0.007(2) -0.0026(16)
C28A 0.042(3) 0.040(3) 0.058(3) 0.026(2) -0.006(2) -0.003(2)
C29A 0.037(3) 0.059(3) 0.052(3) 0.021(2) -0.005(2) 0.000(2)
C30A 0.039(3) 0.061(3) 0.050(2) 0.010(2) -0.001(2) -0.003(3)
C31A 0.032(2) 0.039(3) 0.053(2) 0.004(2) -0.0012(19) -0.001(3)
S1 0.0240(3) 0.0270(3) 0.0238(3) 0.0033(3) 0.0071(3) -0.0010(3)
Cl1 0.0603(6) 0.0532(6) 0.0231(3) -0.0030(4) -0.0054(4) 0.0029(5)
Cl2 0.0723(7) 0.0340(5) 0.0597(6) -0.0194(4) 0.0181(6) -0.0088(5)
Cl3 0.0934(11) 0.1551(17) 0.0494(7) 0.0176(9) 0.0237(7) 0.0660(12)
Cl4 0.0714(9) 0.1279(14) 0.0564(7) 0.0082(8) 0.0126(7) 0.0504(10)
Cl5 0.188(2) 0.0823(11) 0.0528(8) -0.0108(7) -0.0085(11) -0.0309(13)
O2 0.0256(10) 0.0219(10) 0.0220(9) -0.0014(8) -0.0036(8) -0.0022(8)
O4 0.0455(14) 0.0379(13) 0.0243(11) 0.0003(9) 0.0115(10) -0.0029(11)
N1 0.0209(11) 0.0239(12) 0.0177(10) 0.0036(9) 0.0012(8) -0.0048(9)
O3 0.0239(11) 0.0371(13) 0.0461(14) 0.0073(11) 0.0088(10) 0.0029(9)
O5 0.0322(12) 0.0500(15) 0.0177(9) 0.0017(9) 0.0015(9) -0.0092(11)
O1 0.0297(12) 0.0449(14) 0.0295(11) -0.0063(10) -0.0073(10) 0.0086(10)
N2 0.0196(11) 0.0295(13) 0.0180(10) 0.0006(9) 0.0024(8) 0.0024(9)
C7 0.0197(12) 0.0215(13) 0.0156(11) 0.0008(9) -0.0005(9) 0.0005(10)
C23 0.0177(12) 0.0346(16) 0.0233(13) 0.0020(11) -0.0002(10) -0.0072(11)
C13 0.0233(13) 0.0202(13) 0.0191(12) -0.0011(10) -0.0027(10) 0.0020(10)
C20 0.0182(12) 0.0219(12) 0.0168(11) 0.0007(9) 0.0023(9) -0.0010(10)
C14 0.0256(14) 0.0244(14) 0.0237(13) 0.0045(10) 0.0042(11) -0.0044(11)
C6 0.0191(12) 0.0323(15) 0.0219(13) -0.0035(11) 0.0011(10) -0.0060(11)
C12 0.0228(13) 0.0298(15) 0.0256(13) -0.0016(11) 0.0006(11) -0.0002(11)
C8 0.0223(13) 0.0189(12) 0.0201(12) -0.0007(10) -0.0020(10) -0.0008(10)
C21 0.0246(13) 0.0221(13) 0.0241(13) 0.0043(10) 0.0003(11) 0.0017(11)
C22 0.0222(13) 0.0333(16) 0.0256(14) 0.0106(12) -0.0018(11) -0.0021(12)
C10 0.0352(17) 0.0292(15) 0.0291(15) -0.0018(12) -0.0138(13) 0.0005(13)
C3 0.0248(14) 0.0304(16) 0.0247(13) -0.0057(11) 0.0015(11) -0.0081(12)
C11 0.0241(15) 0.0314(16) 0.0381(17) -0.0042(13) -0.0073(13) -0.0014(12)
C9 0.0372(16) 0.0229(14) 0.0221(13) 0.0015(11) -0.0057(12) -0.0019(12)
C1 0.0405(19) 0.0337(18) 0.0402(19) -0.0056(14) 0.0038(15) -0.0048(15)
C4 0.0318(16) 0.0378(18) 0.0249(14) -0.0046(13) -0.0005(12) -0.0075(14)
C2 0.0339(17) 0.0308(16) 0.0269(15) -0.0032(12) -0.0001(12) -0.0065(13)
C19 0.0293(15) 0.0343(17) 0.0321(15) 0.0042(13) -0.0012(13) -0.0080(13)
C15 0.0311(15) 0.0279(15) 0.0358(16) 0.0016(13) -0.0011(13) -0.0019(12)
C1D 0.0403(18) 0.0322(17) 0.0414(19) -0.0140(15) 0.0094(15) -0.0106(15)
C16 0.0397(19) 0.0301(17) 0.048(2) 0.0077(15) 0.0066(16) 0.0030(14)
C5 0.0384(18) 0.0420(19) 0.0296(16) -0.0124(14) 0.0041(14) -0.0098(15)
C17 0.057(2) 0.0233(16) 0.048(2) 0.0036(15) 0.0117(18) -0.0083(16)
C18 0.049(2) 0.038(2) 0.0373(18) -0.0014(14) 0.0016(17) -0.0198(17)
C1L 0.063(3) 0.074(3) 0.0335(19) 0.000(2) -0.0102(19) 0.015(3)

loop_
_atom_type_symbol
_atom_type_description
_atom_type_scat_dispersion_real
_atom_type_scat_dispersion_imag
_atom_type_scat_source
C C 0.0033 0.0016 'International Tables Vol C Tables 4.2.6.8 and 6.1.1.4'
H H 0.0000 0.0000 'International Tables Vol C Tables 4.2.6.8 and 6.1.1.4'
Cl Cl 0.1484 0.1585 'International Tables Vol C Tables 4.2.6.8 and 6.1.1.4'
N N 0.0061 0.0033 'International Tables Vol C Tables 4.2.6.8 and 6.1.1.4'
O O 0.0106 0.0060 'International Tables Vol C Tables 4.2.6.8 and 6.1.1.4'
S S 0.1246 0.1234 'International Tables Vol C Tables 4.2.6.8 and 6.1.1.4'

loop_
_geom_angle_atom_site_label_1
_geom_angle_atom_site_label_2
_geom_angle_atom_site_label_3
_geom_angle
C24B N3B C22 115.5(5)
N3B C24B O7B 109.1(7)
O6B C24B N3B 127.1(6)
O6B C24B O7B 123.8(6)
C24B O7B C25B 113.7(5)
O7B C25B C26B 107.7(5)
C27B C26B C25B 118.3(6)
C31B C26B C25B 122.0(5)
C31B C26B C27B 119.7(6)
C28B C27B C26B 119.7(6)
C29B C28B C27B 119.5(6)
C28B C29B C30B 121.9(7)
C29B C30B C31B 118.0(7)
C26B C31B C30B 121.2(6)
C24A N3A C22 131.4(15)
O6A C24A N3A 120.9(13)
O6A C24A O7A 124.3(13)
O7A C24A N3A 114.4(13)
C24A O7A C25A 115.9(11)
O7A C25A C26A 109.0(12)
C27A C26A C25A 121.2(10)
C31A C26A C25A 119.0(9)
C31A C26A C27A 119.4(10)
C28A C27A C26A 122.7(10)
C29A C28A C27A 116.2(11)
C30A C29A C28A 122.9(11)
C29A C30A C31A 119.3(11)
C30A C31A C26A 119.6(10)
O4 S1 N1 105.48(14)
O4 S1 C14 108.17(15)
N1 S1 C14 108.46(13)
O3 S1 O4 120.61(16)
O3 S1 N1 105.98(14)
O3 S1 C14 107.64(16)
C6 O2 C7 115.6(2)
C7 N1 S1 119.87(19)
C8 N1 S1 127.1(2)
C8 N1 C7 110.6(2)
C23 N2 C20 115.0(3)
O2 C7 C20 108.3(2)
N1 C7 O2 106.4(2)
N1 C7 C20 103.5(2)
O5 C23 N2 127.0(3)
O5 C23 C22 126.0(3)
N2 C23 C22 107.0(2)
C12 C13 C20 128.4(3)
C8 C13 C20 110.7(2)
C8 C13 C12 120.9(3)
N2 C20 C7 112.1(2)
N2 C20 C13 112.6(2)
N2 C20 C21 102.0(2)
C13 C20 C7 102.3(2)
C13 C20 C21 115.1(2)
C21 C20 C7 113.3(2)
C19 C14 S1 118.8(3)
C15 C14 S1 119.5(2)
C15 C14 C19 121.5(3)
O2 C6 C3 110.1(3)
O1 C6 O2 122.9(3)
O1 C6 C3 127.0(3)
C13 C12 C11 118.7(3)
C13 C8 N1 108.6(2)
C13 C8 C9 121.2(3)
C9 C8 N1 130.3(3)
C22 C21 C20 102.3(2)
N3B C22 C23 106.2(4)
N3B C22 C21 120.9(6)
N3A C22 C23 116.4(8)
N3A C22 C21 111.1(13)
C23 C22 C21 103.1(2)
C11 C10 C9 121.8(3)
C4 C3 C6 122.0(3)
C2 C3 C6 119.8(3)
C2 C3 C4 118.2(3)
C10 C11 C12 120.0(3)
C8 C9 C10 117.4(3)
C2 C1 C1D 118.1(4)
C3 C4 Cl1 123.0(3)
C5 C4 Cl1 116.5(3)
C5 C4 C3 120.5(3)
C1 C2 C3 121.8(3)
C18 C19 C14 118.7(3)
C14 C15 C16 118.9(3)
C1 C1D Cl2 119.0(3)
C5 C1D Cl2 119.3(3)
C5 C1D C1 121.7(3)
C17 C16 C15 119.9(4)
C1D C5 C4 119.7(3)
C18 C17 C16 120.4(4)
C17 C18 C19 120.6(4)
Cl4 C1L Cl3 109.8(3)
Cl5 C1L Cl3 111.0(3)
Cl5 C1L Cl4 110.0(3)

loop_
_geom_bond_atom_site_label_1
_geom_bond_atom_site_label_2
_geom_bond_distance
N3B C24B 1.338(8)
N3B C22 1.459(4)
C24B O6B 1.221(8)
C24B O7B 1.352(8)
O7B C25B 1.447(7)
C25B C26B 1.515(7)
C26B C27B 1.393(7)
C26B C31B 1.367(8)
C27B C28B 1.390(8)
C28B C29B 1.372(10)
C29B C30B 1.376(11)
C30B C31B 1.400(9)
N3A C24A 1.357(15)
N3A C22 1.460(5)
C24A O6A 1.234(16)
C24A O7A 1.338(14)
O7A C25A 1.466(13)
C25A C26A 1.503(13)
C26A C27A 1.386(6)
C26A C31A 1.385(6)
C27A C28A 1.385(6)
C28A C29A 1.385(6)
C29A C30A 1.383(6)
C30A C31A 1.385(6)
S1 O4 1.437(3)
S1 N1 1.651(2)
S1 O3 1.430(3)
S1 C14 1.768(3)
Cl1 C4 1.732(4)
Cl2 C1D 1.738(4)
Cl3 C1L 1.764(5)
Cl4 C1L 1.754(5)
Cl5 C1L 1.720(6)
O2 C7 1.451(3)
O2 C6 1.359(4)
N1 C7 1.450(3)
N1 C8 1.424(4)
O5 C23 1.219(4)
O1 C6 1.200(4)
N2 C23 1.342(4)
N2 C20 1.450(4)
C7 C20 1.570(4)
C23 C22 1.518(5)
C13 C20 1.511(4)
C13 C12 1.386(4)
C13 C8 1.385(4)
C20 C21 1.553(4)
C14 C19 1.389(4)
C14 C15 1.385(5)
C6 C3 1.489(5)
C12 C11 1.394(4)
C8 C9 1.390(4)
C21 C22 1.533(4)
C10 C11 1.384(5)
C10 C9 1.396(5)
C3 C4 1.400(4)
C3 C2 1.397(5)
C1 C2 1.380(5)
C1 C1D 1.394(5)
C4 C5 1.385(5)
C19 C18 1.386(5)
C15 C16 1.394(5)
C1D C5 1.368(6)
C16 C17 1.386(6)
C17 C18 1.377(6)
